data_8104723
loop_
_publ_author_name
'Ren, Huaping'
'Miao, Zong-Cheng'

_publ_section_title
;
 The crystal structure of
 2-(benzo[d][1,3]dioxol-5-yl)-2,3-dihydro-1H-naphtho[1,8-de][1,3,2]diazaborinine,
 C17H13BN2O2
;
_journal_issue 4
_journal_name_full 'Zeitschrift f\"ur Kristallographie - New Crystal Structures'
_journal_page_first 821
_journal_page_last 822
_journal_paper_doi 10.1515/ncrs-2021-0081
_journal_volume 236
_journal_year 2021
_chemical_formula_moiety 'C17 H13 B N2 O2'
_chemical_formula_sum 'C17 H13 B N2 O2'
_chemical_formula_weight 288.10
_space_group_crystal_system orthorhombic
_space_group_IT_number 61
_space_group_name_Hall '-P 2ac 2ab'
_space_group_name_H-M_alt 'P b c a'
_atom_sites_solution_hydrogens geom
_atom_sites_solution_primary dual
_cell_angle_alpha 90
_cell_angle_beta 90
_cell_angle_gamma 90
_cell_formula_units_Z 8
_cell_length_a 10.0820(14)
_cell_length_b 13.1135(19)
_cell_length_c 20.644(3)
_cell_measurement_reflns_used 9947
_cell_measurement_temperature 193.0
_cell_measurement_theta_max 60.46
_cell_measurement_theta_min 3.47
_cell_volume 2729.3(7)
_computing_cell_refinement 'SAINT V8.38A '[1]'
_computing_data_reduction 'SAINT V8.38A '[1]'
_computing_molecular_graphics 'Olex2 '[2]'
_computing_publication_material 'Olex2 '[2]'
_computing_structure_refinement 'XL '[3]'
_computing_structure_solution 'SHELXT 2014/5 '[4]'
_diffrn_ambient_temperature 193.0
_diffrn_measured_fraction_theta_full 0.981
_diffrn_measured_fraction_theta_max 0.980
_diffrn_measurement_device_type 'Bruker APEX-II CCD'
_diffrn_measurement_method '\f and \w scans'
_diffrn_radiation_type GaK\a
_diffrn_radiation_wavelength 1.34139
_diffrn_reflns_av_R_equivalents 0.0478
_diffrn_reflns_av_unetI/netI 0.0302
_diffrn_reflns_Laue_measured_fraction_full 0.981
_diffrn_reflns_Laue_measured_fraction_max 0.980
_diffrn_reflns_limit_h_max 13
_diffrn_reflns_limit_h_min -7
_diffrn_reflns_limit_k_max 17
_diffrn_reflns_limit_k_min -16
_diffrn_reflns_limit_l_max 26
_diffrn_reflns_limit_l_min -26
_diffrn_reflns_number 20002
_diffrn_reflns_point_group_measured_fraction_full 0.981
_diffrn_reflns_point_group_measured_fraction_max 0.980
_diffrn_reflns_theta_full 53.594
_diffrn_reflns_theta_max 60.639
_diffrn_reflns_theta_min 6.092
_diffrn_source_current 2.86
_diffrn_source_power 0.1993706
_diffrn_source_voltage 69.71
_diffrn_standards_number 0
_exptl_absorpt_coefficient_mu 0.477
_exptl_absorpt_correction_T_max 0.7519
_exptl_absorpt_correction_T_min 0.6425
_exptl_absorpt_correction_type multi-scan
_exptl_absorpt_process_details
;
SADABS-2016/2 (Bruker,2016/2) was used for absorption correction.
wR2(int) was 0.1292 before and 0.0626 after correction.
The Ratio of minimum to maximum transmission is 0.8545.
The \l/2 correction factor is Not present.
;
_exptl_crystal_colour pink
_exptl_crystal_density_diffrn 1.402
_exptl_crystal_description block
_exptl_crystal_F_000 1200
_exptl_crystal_size_max 0.12
_exptl_crystal_size_mid 0.1
_exptl_crystal_size_min 0.1
_refine_diff_density_max 0.214
_refine_diff_density_min -0.196
_refine_diff_density_rms 0.034
_refine_ls_extinction_coef 0.0046(13)
_refine_ls_extinction_expression Fc^*^=kFc[1+0.001xFc^2^\l^3^/sin(2\q)]^-1/4^
_refine_ls_extinction_method 'SHELXL-2018/3 (Sheldrick 2018)'
_refine_ls_goodness_of_fit_ref 1.075
_refine_ls_hydrogen_treatment constr
_refine_ls_matrix_type full
_refine_ls_number_parameters 200
_refine_ls_number_reflns 3078
_refine_ls_number_restraints 0
_refine_ls_restrained_S_all 1.077
_refine_ls_R_factor_all 0.0402
_refine_ls_R_factor_gt 0.0373
_refine_ls_shift/su_max 0.000
_refine_ls_shift/su_mean 0.000
_refine_ls_structure_factor_coef Fsqd
_refine_ls_weighting_details 'w=1/[\s^2^(Fo^2^)+(0.0470P)^2^+0.6607P] where P=(Fo^2^+2Fc^2^)/3'
_refine_ls_weighting_scheme calc
_refine_ls_wR_factor_gt 0.0978
_refine_ls_wR_factor_ref 0.1005
_reflns_Friedel_coverage 0.000
_reflns_Friedel_fraction_full .
_reflns_Friedel_fraction_max .
_reflns_number_gt 2833
_reflns_number_total 3078
_reflns_threshold_expression 'I > 2\s(I)'
_cod_data_source_file suppl_j_ncrs-2021-0081_suppl.cif
_cod_data_source_block ok
_cod_database_code 8104723
_olex2_refinement_description
;
1. Fixed Uiso
 At 1.2 times of:
  All C(H) groups, All C(H,H) groups, All N(H) groups
2.a Secondary CH2 refined with riding coordinates:
 C17(H17A,H17B)
2.b Aromatic/amide H refined with riding coordinates:
 N1(H1), N2(H2), C16(H16), C1(H1A), C15(H15), C12(H12), C3(H3), C5(H5), C7(H7),
  C2(H2A), C6(H6)
;

loop_
_space_group_symop_operation_xyz
'x, y, z'
'-x+1/2, -y, z+1/2'
'-x, y+1/2, -z+1/2'
'x+1/2, -y+1/2, -z'
'-x, -y, -z'
'x-1/2, y, -z-1/2'
'x, -y-1/2, z-1/2'
'-x-1/2, y-1/2, z'

loop_
_atom_site_label
_atom_site_type_symbol
_atom_site_fract_x
_atom_site_fract_y
_atom_site_fract_z
_atom_site_U_iso_or_equiv
_atom_site_adp_type
_atom_site_occupancy
_atom_site_site_symmetry_order
_atom_site_calc_flag
_atom_site_refinement_flags_posn
_atom_site_refinement_flags_adp
_atom_site_refinement_flags_occupancy
_atom_site_disorder_assembly
_atom_site_disorder_group
O1 O 0.10474(8) 0.25412(6) 0.61458(4) 0.0353(2) Uani 1 1 d . . . . .
O2 O 0.01125(8) 0.40691(7) 0.58396(4) 0.0434(2) Uani 1 1 d . . . . .
N1 N 0.48663(9) 0.45974(7) 0.39012(4) 0.0297(2) Uani 1 1 d . . . . .
H1 H 0.507478 0.394714 0.392771 0.036 Uiso 1 1 calc R U . . .
N2 N 0.34936(9) 0.60087(7) 0.42162(4) 0.0293(2) Uani 1 1 d . . . . .
H2 H 0.282731 0.625577 0.444242 0.035 Uiso 1 1 calc R U . . .
C1 C 0.38514(11) 0.76835(8) 0.37447(5) 0.0331(3) Uani 1 1 d . . . . .
H1A H 0.316883 0.796379 0.400727 0.040 Uiso 1 1 calc R U . . .
C2 C 0.45463(12) 0.83120(9) 0.33104(6) 0.0374(3) Uani 1 1 d . . . . .
H2A H 0.431688 0.901281 0.327802 0.045 Uiso 1 1 calc R U . . .
C3 C 0.55460(12) 0.79335(9) 0.29337(5) 0.0357(3) Uani 1 1 d . . . . .
H3 H 0.599634 0.837057 0.263987 0.043 Uiso 1 1 calc R U . . .
C4 C 0.59150(10) 0.68945(8) 0.29784(5) 0.0297(2) Uani 1 1 d . . . . .
C5 C 0.69781(11) 0.64768(9) 0.26189(5) 0.0350(3) Uani 1 1 d . . . . .
H5 H 0.747410 0.690028 0.233473 0.042 Uiso 1 1 calc R U . . .
C6 C 0.72969(11) 0.54681(9) 0.26776(6) 0.0385(3) Uani 1 1 d . . . . .
H6 H 0.800485 0.519766 0.242712 0.046 Uiso 1 1 calc R U . . .
C7 C 0.66001(11) 0.48241(9) 0.31001(5) 0.0347(3) Uani 1 1 d . . . . .
H7 H 0.683893 0.412531 0.313403 0.042 Uiso 1 1 calc R U . . .
C8 C 0.55694(10) 0.52042(8) 0.34659(5) 0.0272(2) Uani 1 1 d . . . . .
C9 C 0.52002(9) 0.62470(8) 0.34087(5) 0.0258(2) Uani 1 1 d . . . . .
C10 C 0.41567(10) 0.66627(8) 0.37910(5) 0.0270(2) Uani 1 1 d . . . . .
C11 C 0.31147(10) 0.42714(8) 0.48093(5) 0.0271(2) Uani 1 1 d . . . . .
C12 C 0.18969(10) 0.45790(8) 0.50846(5) 0.0318(2) Uani 1 1 d . . . . .
H12 H 0.149761 0.520874 0.496755 0.038 Uiso 1 1 calc R U . . .
C13 C 0.13074(10) 0.39425(8) 0.55256(5) 0.0312(2) Uani 1 1 d . . . . .
C14 C 0.18598(10) 0.30236(8) 0.57032(5) 0.0286(2) Uani 1 1 d . . . . .
C15 C 0.30347(10) 0.26872(8) 0.54486(5) 0.0304(2) Uani 1 1 d . . . . .
H15 H 0.341221 0.205130 0.556945 0.037 Uiso 1 1 calc R U . . .
C16 C 0.36486(10) 0.33351(8) 0.49995(5) 0.0286(2) Uani 1 1 d . . . . .
H16 H 0.446858 0.312706 0.481522 0.034 Uiso 1 1 calc R U . . .
C17 C 0.01058(11) 0.33085(10) 0.63350(6) 0.0383(3) Uani 1 1 d . . . . .
H17A H -0.079013 0.300699 0.637805 0.046 Uiso 1 1 calc R U . . .
H17B H 0.036120 0.361119 0.675619 0.046 Uiso 1 1 calc R U . . .
B1 B 0.38360(11) 0.49682(9) 0.43031(5) 0.0273(2) Uani 1 1 d . . . . .

loop_
_atom_site_aniso_label
_atom_site_aniso_U_11
_atom_site_aniso_U_22
_atom_site_aniso_U_33
_atom_site_aniso_U_23
_atom_site_aniso_U_13
_atom_site_aniso_U_12
O1 0.0340(4) 0.0351(4) 0.0369(4) 0.0074(3) 0.0023(3) -0.0076(3)
O2 0.0331(4) 0.0469(5) 0.0504(5) 0.0151(4) 0.0145(4) 0.0049(4)
N1 0.0307(4) 0.0243(4) 0.0342(5) 0.0017(3) 0.0043(3) -0.0005(3)
N2 0.0268(4) 0.0297(5) 0.0314(4) 0.0001(3) 0.0051(3) 0.0007(3)
C1 0.0345(5) 0.0292(5) 0.0355(6) -0.0017(4) -0.0012(4) 0.0021(4)
C2 0.0443(6) 0.0261(5) 0.0420(6) 0.0030(4) -0.0056(5) -0.0015(4)
C3 0.0404(6) 0.0325(5) 0.0341(5) 0.0067(4) -0.0025(4) -0.0085(5)
C4 0.0299(5) 0.0331(5) 0.0261(5) 0.0011(4) -0.0035(4) -0.0068(4)
C5 0.0330(5) 0.0421(6) 0.0298(5) 0.0039(4) 0.0034(4) -0.0081(5)
C6 0.0330(6) 0.0457(6) 0.0367(6) -0.0023(5) 0.0098(4) -0.0001(5)
C7 0.0340(5) 0.0318(5) 0.0383(6) -0.0011(4) 0.0064(4) 0.0017(4)
C8 0.0259(5) 0.0288(5) 0.0269(5) -0.0008(4) -0.0005(4) -0.0025(4)
C9 0.0253(5) 0.0280(5) 0.0242(4) -0.0007(4) -0.0032(3) -0.0033(4)
C10 0.0260(5) 0.0281(5) 0.0271(5) -0.0006(4) -0.0038(4) -0.0023(4)
C11 0.0257(5) 0.0287(5) 0.0269(5) -0.0008(4) -0.0016(4) -0.0029(4)
C12 0.0292(5) 0.0290(5) 0.0371(5) 0.0050(4) 0.0028(4) 0.0006(4)
C13 0.0254(5) 0.0337(6) 0.0346(5) 0.0014(4) 0.0023(4) -0.0013(4)
C14 0.0286(5) 0.0300(5) 0.0273(5) 0.0025(4) -0.0035(4) -0.0078(4)
C15 0.0317(5) 0.0286(5) 0.0310(5) 0.0016(4) -0.0049(4) -0.0003(4)
C16 0.0259(5) 0.0317(5) 0.0283(5) -0.0015(4) -0.0021(4) -0.0003(4)
C17 0.0342(6) 0.0425(6) 0.0381(6) 0.0067(5) 0.0055(4) -0.0051(5)
B1 0.0246(5) 0.0296(6) 0.0276(5) -0.0004(4) -0.0021(4) -0.0026(4)

loop_
_atom_type_symbol
_atom_type_description
_atom_type_scat_dispersion_real
_atom_type_scat_dispersion_imag
_atom_type_scat_source
C C 0.0148 0.0070 'International Tables Vol C Tables 4.2.6.8 and 6.1.1.4'
H H 0.0000 0.0000 'International Tables Vol C Tables 4.2.6.8 and 6.1.1.4'
B B 0.0073 0.0030 'International Tables Vol C Tables 4.2.6.8 and 6.1.1.4'
N N 0.0253 0.0136 'International Tables Vol C Tables 4.2.6.8 and 6.1.1.4'
O O 0.0412 0.0250 'International Tables Vol C Tables 4.2.6.8 and 6.1.1.4'

loop_
_geom_angle_atom_site_label_1
_geom_angle_atom_site_label_2
_geom_angle_atom_site_label_3
_geom_angle
_geom_angle_site_symmetry_1
_geom_angle_site_symmetry_3
C14 O1 C17 104.53(8) . .
C13 O2 C17 104.88(8) . .
C8 N1 H1 118.1 . .
C8 N1 B1 123.71(9) . .
B1 N1 H1 118.1 . .
C10 N2 H2 118.2 . .
C10 N2 B1 123.59(9) . .
B1 N2 H2 118.2 . .
C2 C1 H1A 119.9 . .
C10 C1 H1A 119.9 . .
C10 C1 C2 120.21(10) . .
C1 C2 H2A 119.4 . .
C3 C2 C1 121.19(10) . .
C3 C2 H2A 119.4 . .
C2 C3 H3 119.8 . .
C2 C3 C4 120.43(10) . .
C4 C3 H3 119.8 . .
C3 C4 C9 118.78(10) . .
C5 C4 C3 122.53(10) . .
C5 C4 C9 118.68(10) . .
C4 C5 H5 119.8 . .
C6 C5 C4 120.44(10) . .
C6 C5 H5 119.8 . .
C5 C6 H6 119.3 . .
C5 C6 C7 121.34(10) . .
C7 C6 H6 119.3 . .
C6 C7 H7 120.0 . .
C8 C7 C6 120.04(10) . .
C8 C7 H7 120.0 . .
N1 C8 C9 117.99(9) . .
C7 C8 N1 122.03(10) . .
C7 C8 C9 119.99(9) . .
C8 C9 C4 119.50(9) . .
C8 C9 C10 121.04(9) . .
C10 C9 C4 119.42(10) . .
N2 C10 C9 117.82(9) . .
C1 C10 N2 122.23(10) . .
C1 C10 C9 119.93(10) . .
C12 C11 B1 120.36(9) . .
C16 C11 C12 118.23(9) . .
C16 C11 B1 121.41(9) . .
C11 C12 H12 121.0 . .
C13 C12 C11 118.07(10) . .
C13 C12 H12 121.0 . .
C12 C13 O2 128.18(10) . .
C12 C13 C14 122.30(10) . .
C14 C13 O2 109.49(9) . .
C13 C14 O1 109.71(9) . .
C15 C14 O1 128.30(10) . .
C15 C14 C13 121.98(10) . .
C14 C15 H15 121.9 . .
C14 C15 C16 116.15(10) . .
C16 C15 H15 121.9 . .
C11 C16 C15 123.26(10) . .
C11 C16 H16 118.4 . .
C15 C16 H16 118.4 . .
O1 C17 H17A 110.3 . .
O1 C17 H17B 110.3 . .
O2 C17 O1 106.93(9) . .
O2 C17 H17A 110.3 . .
O2 C17 H17B 110.3 . .
H17A C17 H17B 108.6 . .
N1 B1 N2 115.77(9) . .
N1 B1 C11 122.08(10) . .
N2 B1 C11 122.15(9) . .

loop_
_geom_bond_atom_site_label_1
_geom_bond_atom_site_label_2
_geom_bond_distance
_geom_bond_site_symmetry_2
O1 C14 1.3806(12) .
O1 C17 1.4373(15) .
O2 C13 1.3781(13) .
O2 C17 1.4285(14) .
N1 H1 0.8800 .
N1 C8 1.3940(13) .
N1 B1 1.4155(14) .
N2 H2 0.8800 .
N2 C10 1.3974(13) .
N2 B1 1.4188(15) .
C1 H1A 0.9500 .
C1 C2 1.4049(16) .
C1 C10 1.3769(15) .
C2 H2A 0.9500 .
C2 C3 1.3664(17) .
C3 H3 0.9500 .
C3 C4 1.4155(16) .
C4 C5 1.4141(16) .
C4 C9 1.4245(14) .
C5 H5 0.9500 .
C5 C6 1.3666(17) .
C6 H6 0.9500 .
C6 C7 1.4028(16) .
C7 H7 0.9500 .
C7 C8 1.3779(14) .
C8 C9 1.4221(14) .
C9 C10 1.4237(14) .
C11 C12 1.4117(14) .
C11 C16 1.3970(14) .
C11 B1 1.5671(15) .
C12 H12 0.9500 .
C12 C13 1.3706(15) .
C13 C14 1.3772(15) .
C14 C15 1.3689(15) .
C15 H15 0.9500 .
C15 C16 1.4016(14) .
C16 H16 0.9500 .
C17 H17A 0.9900 .
C17 H17B 0.9900 .

loop_
_geom_torsion_atom_site_label_1
_geom_torsion_atom_site_label_2
_geom_torsion_atom_site_label_3
_geom_torsion_atom_site_label_4
_geom_torsion
_geom_torsion_site_symmetry_1
_geom_torsion_site_symmetry_2
_geom_torsion_site_symmetry_3
_geom_torsion_site_symmetry_4
O1 C14 C15 C16 179.36(9) . . . .
O2 C13 C14 O1 -1.09(12) . . . .
O2 C13 C14 C15 178.04(9) . . . .
N1 C8 C9 C4 178.71(9) . . . .
N1 C8 C9 C10 0.87(14) . . . .
C1 C2 C3 C4 -0.68(17) . . . .
C2 C1 C10 N2 179.94(10) . . . .
C2 C1 C10 C9 1.47(15) . . . .
C2 C3 C4 C5 -177.31(10) . . . .
C2 C3 C4 C9 1.79(15) . . . .
C3 C4 C5 C6 -179.93(11) . . . .
C3 C4 C9 C8 -179.17(9) . . . .
C3 C4 C9 C10 -1.29(14) . . . .
C4 C5 C6 C7 -1.03(18) . . . .
C4 C9 C10 N2 -178.86(9) . . . .
C4 C9 C10 C1 -0.32(14) . . . .
C5 C4 C9 C8 -0.03(14) . . . .
C5 C4 C9 C10 177.85(9) . . . .
C5 C6 C7 C8 0.11(18) . . . .
C6 C7 C8 N1 -178.72(10) . . . .
C6 C7 C8 C9 0.84(16) . . . .
C7 C8 C9 C4 -0.87(15) . . . .
C7 C8 C9 C10 -178.71(9) . . . .
C8 N1 B1 N2 3.21(15) . . . .
C8 N1 B1 C11 -177.09(9) . . . .
C8 C9 C10 N2 -1.01(14) . . . .
C8 C9 C10 C1 177.52(9) . . . .
C9 C4 C5 C6 0.97(16) . . . .
C10 N2 B1 N1 -3.36(15) . . . .
C10 N2 B1 C11 176.94(9) . . . .
C10 C1 C2 C3 -0.99(17) . . . .
C11 C12 C13 O2 -178.01(10) . . . .
C11 C12 C13 C14 -0.22(17) . . . .
C12 C11 C16 C15 0.07(15) . . . .
C12 C11 B1 N1 -164.29(10) . . . .
C12 C11 B1 N2 15.39(15) . . . .
C12 C13 C14 O1 -179.24(10) . . . .
C12 C13 C14 C15 -0.11(17) . . . .
C13 O2 C17 O1 -20.81(12) . . . .
C13 C14 C15 C16 0.40(15) . . . .
C14 O1 C17 O2 20.11(11) . . . .
C14 C15 C16 C11 -0.39(15) . . . .
C16 C11 C12 C13 0.23(15) . . . .
C16 C11 B1 N1 15.55(15) . . . .
C16 C11 B1 N2 -164.77(9) . . . .
C17 O1 C14 C13 -11.87(11) . . . .
C17 O1 C14 C15 169.07(10) . . . .
C17 O2 C13 C12 -168.33(12) . . . .
C17 O2 C13 C14 13.66(12) . . . .
B1 N1 C8 C7 177.51(10) . . . .
B1 N1 C8 C9 -2.06(14) . . . .
B1 N2 C10 C1 -176.14(10) . . . .
B1 N2 C10 C9 2.36(14) . . . .
B1 C11 C12 C13 -179.92(9) . . . .
B1 C11 C16 C15 -179.77(9) . . . .
